data_7116273
loop_
_publ_author_name
'Dempsey Hyatt, I. F.'
'Nasrallah, Daniel J.'
'Maxwell, Michael A.'
'Hairston, A Christina F'
'Abdalhameed, Manahil M.'
'Croatt, Mitchell P.'

_publ_section_title
;
 Formation and in situ reactions of hypervalent iodonium alkynyl triflates
 to form cyanocarbenes.
;
_journal_issue 25
_journal_name_full 'Chemical communications (Cambridge, England)'
_journal_page_first 5287
_journal_page_last 5289
_journal_paper_doi 10.1039/c4cc08676g
_journal_volume 51
_journal_year 2015
_chemical_formula_sum 'C23 H16 F6 I2 O7 S2'
_chemical_formula_weight 836.28
_chemical_name_systematic
;
 ?
;
_space_group_crystal_system monoclinic
_space_group_IT_number 14
_space_group_name_Hall '-P 2yn'
_space_group_name_H-M_alt 'P 1 21/n 1'
_symmetry_space_group_name_Hall '-P 2yn'
_symmetry_space_group_name_H-M 'P 1 21/n 1'
_atom_sites_solution_hydrogens geom
_audit_creation_method SHELXL-2014
_audit_update_record
;
2014-10-31 deposited with the CCDC.
2014-12-19 downloaded from the CCDC.
;
_cell_angle_alpha 90
_cell_angle_beta 94.3100(10)
_cell_angle_gamma 90
_cell_formula_units_Z 4
_cell_length_a 10.5549(9)
_cell_length_b 13.6694(12)
_cell_length_c 19.1510(16)
_cell_measurement_reflns_used 9925
_cell_measurement_temperature 193(2)
_cell_measurement_theta_max 30.89
_cell_measurement_theta_min 3.53
_cell_volume 2755.3(4)
_computing_cell_refinement 'Bruker SAINT'
_computing_data_collection 'Bruker SMART'
_computing_data_reduction 'Bruker SAINT'
_computing_molecular_graphics 'Bruker  APEX2'
_computing_publication_material 'Bruker APEX2'
_computing_structure_refinement 'SHELXL-2014 (Sheldrick 2014)'
_computing_structure_solution 'SHELXL-2014 (Sheldrick 2014)'
_diffrn_ambient_temperature 193(2)
_diffrn_measured_fraction_theta_full 0.998
_diffrn_measured_fraction_theta_max 0.998
_diffrn_measurement_device 'Bruker APEX CCD'
_diffrn_radiation_monochromator graphite
_diffrn_radiation_type 'Mo K\a'
_diffrn_radiation_wavelength 0.71073
_diffrn_reflns_av_R_equivalents 0.0320
_diffrn_reflns_av_unetI/netI 0.0250
_diffrn_reflns_Laue_measured_fraction_full 0.998
_diffrn_reflns_Laue_measured_fraction_max 0.998
_diffrn_reflns_limit_h_max 14
_diffrn_reflns_limit_h_min -14
_diffrn_reflns_limit_k_max 19
_diffrn_reflns_limit_k_min -19
_diffrn_reflns_limit_l_max 26
_diffrn_reflns_limit_l_min -26
_diffrn_reflns_number 39120
_diffrn_reflns_point_group_measured_fraction_full 0.998
_diffrn_reflns_point_group_measured_fraction_max 0.998
_diffrn_reflns_reduction_process narrow-frame
_diffrn_reflns_theta_full 25.242
_diffrn_reflns_theta_max 30.047
_diffrn_reflns_theta_min 3.531
_diffrn_source 'sealed x-ray tube'
_exptl_absorpt_coefficient_mu 2.517
_exptl_absorpt_correction_T_max 0.7462
_exptl_absorpt_correction_T_min 0.6308
_exptl_absorpt_correction_type multi-scan
_exptl_absorpt_process_details
; 
 Data were corrected for absorption effects using the 
 multi-scan technique (SADABS). The ratio of minimum
 to maximum apparent transmission was 0.845.  The
 calculated minimum and maximum transmission
 coefficients (based on crystal size) are 0.704 and 0.752.

;
_exptl_crystal_colour colourless
_exptl_crystal_density_diffrn 2.016
_exptl_crystal_description irregular
_exptl_crystal_F_000 1608
_exptl_crystal_size_max 0.150
_exptl_crystal_size_mid 0.140
_exptl_crystal_size_min 0.120
_refine_diff_density_max 6.709
_refine_diff_density_min -1.102
_refine_diff_density_rms 0.194
_refine_ls_extinction_method none
_refine_ls_goodness_of_fit_ref 1.108
_refine_ls_hydrogen_treatment constr
_refine_ls_matrix_type full
_refine_ls_number_parameters 364
_refine_ls_number_reflns 8055
_refine_ls_number_restraints 0
_refine_ls_restrained_S_all 1.108
_refine_ls_R_factor_all 0.0664
_refine_ls_R_factor_gt 0.0552
_refine_ls_shift/su_max 0.001
_refine_ls_shift/su_mean 0.000
_refine_ls_structure_factor_coef Fsqd
_refine_ls_weighting_details 'w=1/[\s^2^(Fo^2^)+(0.0697P)^2^+13.5770P] where P=(Fo^2^+2Fc^2^)/3'
_refine_ls_weighting_scheme calc
_refine_ls_wR_factor_gt 0.1399
_refine_ls_wR_factor_ref 0.1483
_reflns_Friedel_coverage 0.000
_reflns_number_gt 6815
_reflns_number_total 8055
_reflns_threshold_expression 'I > 2\s(I)'
_cod_data_source_file c4cc08676g2.cif
_cod_data_source_block a52t
_cod_depositor_comments 'Adding full bibliography for 7116273.cif.'
_cod_database_code 7116273
_shelx_space_group_comment
;
The symmetry employed for this shelxl refinement is uniquely defined
by the following loop, which should always be used as a source of
symmetry information in preference to the above space-group names.
They are only intended as comments.
;
_shelx_estimated_absorpt_t_min 0.704
_shelx_estimated_absorpt_t_max 0.752
_computing.bruker_data_scaling 'SADABS V2014/3 (Sheldrick 2014)'

_shelxl_version_number 2014-3

loop_
_space_group_symop_operation_xyz
'x, y, z'
'-x+1/2, y+1/2, -z+1/2'
'-x, -y, -z'
'x-1/2, -y-1/2, z-1/2'

loop_
_atom_site_label
_atom_site_type_symbol
_atom_site_fract_x
_atom_site_fract_y
_atom_site_fract_z
_atom_site_U_iso_or_equiv
_atom_site_adp_type
_atom_site_occupancy
_atom_site_site_symmetry_order
_atom_site_calc_flag
_atom_site_refinement_flags_posn
_atom_site_refinement_flags_adp
_atom_site_refinement_flags_occupancy
_atom_site_disorder_assembly
_atom_site_disorder_group
I1 I 0.59622(3) 0.43244(2) -0.13869(2) 0.02768(10) Uani 1 1 d . . . . .
I2 I 0.49259(3) 0.24573(2) -0.25473(2) 0.02969(10) Uani 1 1 d . . . . .
O1 O 0.3148(4) 0.4525(3) -0.1251(2) 0.0338(8) Uani 1 1 d . . . . .
C1 C 0.3265(5) 0.3768(4) -0.1691(3) 0.0276(9) Uani 1 1 d . . . . .
C2 C 0.2010(5) 0.3443(4) -0.1971(3) 0.0276(9) Uani 1 1 d . . . . .
C3 C 0.1592(5) 0.2672(4) -0.2397(3) 0.0312(10) Uani 1 1 d . . . . .
H3 H 0.2181 0.2224 -0.2571 0.037 Uiso 1 1 calc R U . . .
C4 C 0.0299(6) 0.2565(4) -0.2567(3) 0.0390(13) Uani 1 1 d . . . . .
H4 H -0.0003 0.2035 -0.2854 0.047 Uiso 1 1 calc R U . . .
C5 C -0.0557(6) 0.3231(5) -0.2320(3) 0.0402(13) Uani 1 1 d . . . . .
H5 H -0.1437 0.3161 -0.2453 0.048 Uiso 1 1 calc R U . . .
C6 C -0.0152(6) 0.3990(5) -0.1883(4) 0.0434(14) Uani 1 1 d . . . . .
H6 H -0.0745 0.4430 -0.1705 0.052 Uiso 1 1 calc R U . . .
C7 C 0.1137(6) 0.4094(4) -0.1712(3) 0.0350(11) Uani 1 1 d . . . . .
C8 C 0.1832(6) 0.4837(5) -0.1246(4) 0.0397(13) Uani 1 1 d . . . . .
H8A H 0.1714 0.5506 -0.1438 0.048 Uiso 1 1 calc R U . . .
H8B H 0.1541 0.4820 -0.0767 0.048 Uiso 1 1 calc R U . . .
C9 C 0.4474(5) 0.3457(4) -0.1805(3) 0.0277(9) Uani 1 1 d . . . . .
C10 C 0.6326(5) 0.3476(4) -0.0476(3) 0.0337(11) Uani 1 1 d . . . . .
C11 C 0.5434(7) 0.3472(6) 0.0008(3) 0.0495(16) Uani 1 1 d . . . . .
H11 H 0.4700 0.3875 -0.0054 0.059 Uiso 1 1 calc R U . . .
C12 C 0.5623(9) 0.2868(8) 0.0592(4) 0.067(2) Uani 1 1 d . . . . .
H12 H 0.5003 0.2839 0.0926 0.080 Uiso 1 1 calc R U . . .
C13 C 0.6711(8) 0.2315(6) 0.0684(4) 0.058(2) Uani 1 1 d . . . . .
H13 H 0.6860 0.1932 0.1096 0.070 Uiso 1 1 calc R U . . .
C14 C 0.7595(8) 0.2308(7) 0.0180(4) 0.059(2) Uani 1 1 d . . . . .
H14 H 0.8322 0.1898 0.0236 0.071 Uiso 1 1 calc R U . . .
C15 C 0.7409(6) 0.2909(6) -0.0408(4) 0.0493(16) Uani 1 1 d . . . . .
H15 H 0.8011 0.2926 -0.0752 0.059 Uiso 1 1 calc R U . . .
C16 C 0.5467(5) 0.1305(4) -0.1850(3) 0.0334(11) Uani 1 1 d . . . . .
C17 C 0.4571(6) 0.0977(6) -0.1414(4) 0.0522(17) Uani 1 1 d . . . . .
H17 H 0.3761 0.1278 -0.1411 0.063 Uiso 1 1 calc R U . . .
C18 C 0.4904(8) 0.0191(7) -0.0983(5) 0.070(3) Uani 1 1 d . . . . .
H18 H 0.4318 -0.0045 -0.0669 0.084 Uiso 1 1 calc R U . . .
C19 C 0.6082(8) -0.0257(6) -0.1003(5) 0.061(2) Uani 1 1 d . . . . .
H19 H 0.6288 -0.0806 -0.0712 0.073 Uiso 1 1 calc R U . . .
C20 C 0.6932(7) 0.0084(5) -0.1434(4) 0.0494(16) Uani 1 1 d . . . . .
H20 H 0.7741 -0.0221 -0.1434 0.059 Uiso 1 1 calc R U . . .
C21 C 0.6650(6) 0.0881(4) -0.1883(3) 0.0369(12) Uani 1 1 d . . . . .
H21 H 0.7242 0.1116 -0.2194 0.044 Uiso 1 1 calc R U . . .
S1 S 0.08510(14) -0.00441(10) -0.18312(7) 0.0331(3) Uani 1 1 d . . . . .
O2 O 0.1898(5) 0.0393(4) -0.2143(3) 0.0545(13) Uani 1 1 d . . . . .
O3 O 0.1070(6) -0.1033(4) -0.1589(3) 0.0548(13) Uani 1 1 d . . . . .
O4 O -0.0358(4) 0.0112(4) -0.2208(2) 0.0485(12) Uani 1 1 d . . . . .
C22 C 0.0745(7) 0.0628(5) -0.1014(3) 0.0436(14) Uani 1 1 d . . . . .
F1 F 0.1771(5) 0.0503(5) -0.0586(3) 0.0772(16) Uani 1 1 d . . . . .
F2 F 0.0720(12) 0.1594(7) -0.1113(5) 0.0364(19) Uiso 0.42 1 d . . P A 1
F2' F 0.0216(12) 0.1503(8) -0.1147(6) 0.050(3) Uiso 0.42 1 d . . P A 2
F2" F 0.130(3) 0.1561(17) -0.1077(12) 0.038(5) Uiso 0.16 1 d . . P A 3
F3 F -0.0210(5) 0.0303(5) -0.0673(2) 0.0841(18) Uani 1 1 d . . . . .
S2 S -0.17384(13) 0.63060(10) -0.10436(7) 0.0328(3) Uani 1 1 d . . . . .
O5 O -0.0527(4) 0.6261(3) -0.1352(2) 0.0407(9) Uani 1 1 d . . . . .
O6 O -0.2089(5) 0.5414(3) -0.0701(2) 0.0450(10) Uani 1 1 d . . . . .
O7 O -0.2745(5) 0.6744(4) -0.1479(3) 0.0546(12) Uani 1 1 d . . . . .
C23 C -0.1443(7) 0.7152(5) -0.0312(4) 0.0464(15) Uani 1 1 d . . . . .
F4 F -0.2477(5) 0.7277(5) 0.0033(3) 0.0755(16) Uani 1 1 d . . . . .
F5 F -0.0532(5) 0.6822(4) 0.0132(2) 0.0693(14) Uani 1 1 d . . . . .
F6 F -0.1109(5) 0.8023(3) -0.0543(3) 0.0688(13) Uani 1 1 d . . . . .

loop_
_atom_site_aniso_label
_atom_site_aniso_U_11
_atom_site_aniso_U_22
_atom_site_aniso_U_33
_atom_site_aniso_U_23
_atom_site_aniso_U_13
_atom_site_aniso_U_12
I1 0.02588(16) 0.02957(17) 0.02705(16) 0.00068(12) -0.00153(11) -0.00224(12)
I2 0.03150(18) 0.02612(17) 0.03095(17) -0.00298(12) -0.00102(12) 0.00217(12)
O1 0.0312(19) 0.0315(19) 0.038(2) -0.0091(16) -0.0015(15) 0.0005(15)
C1 0.033(2) 0.024(2) 0.026(2) 0.0004(18) 0.0004(18) -0.0028(18)
C2 0.027(2) 0.030(2) 0.025(2) 0.0015(18) -0.0006(17) -0.0031(19)
C3 0.032(3) 0.030(2) 0.032(2) -0.002(2) 0.003(2) -0.003(2)
C4 0.043(3) 0.036(3) 0.036(3) 0.000(2) -0.007(2) -0.010(2)
C5 0.026(3) 0.042(3) 0.052(3) 0.002(3) -0.002(2) -0.002(2)
C6 0.031(3) 0.037(3) 0.062(4) -0.004(3) 0.002(3) 0.003(2)
C7 0.033(3) 0.031(3) 0.040(3) -0.001(2) 0.001(2) -0.002(2)
C8 0.031(3) 0.035(3) 0.053(3) -0.011(3) 0.003(2) 0.002(2)
C9 0.025(2) 0.024(2) 0.033(2) -0.0010(18) -0.0038(18) -0.0011(17)
C10 0.032(3) 0.038(3) 0.030(2) 0.004(2) -0.002(2) -0.006(2)
C11 0.044(4) 0.068(5) 0.036(3) 0.015(3) 0.005(3) 0.009(3)
C12 0.067(5) 0.096(7) 0.040(4) 0.028(4) 0.014(3) 0.016(5)
C13 0.061(5) 0.072(5) 0.040(3) 0.025(3) -0.003(3) 0.000(4)
C14 0.049(4) 0.071(5) 0.057(4) 0.025(4) -0.003(3) 0.010(4)
C15 0.035(3) 0.061(4) 0.051(4) 0.017(3) 0.001(3) 0.007(3)
C16 0.028(2) 0.033(3) 0.039(3) 0.001(2) 0.000(2) -0.001(2)
C17 0.034(3) 0.048(4) 0.075(5) 0.020(3) 0.008(3) 0.004(3)
C18 0.052(4) 0.063(5) 0.097(7) 0.037(5) 0.024(4) 0.004(4)
C19 0.060(5) 0.052(4) 0.069(5) 0.026(4) -0.004(4) 0.012(4)
C20 0.045(4) 0.048(4) 0.054(4) 0.010(3) -0.004(3) 0.016(3)
C21 0.032(3) 0.038(3) 0.040(3) 0.001(2) 0.002(2) 0.004(2)
S1 0.0405(7) 0.0291(6) 0.0289(6) -0.0027(5) -0.0034(5) -0.0001(5)
O2 0.059(3) 0.053(3) 0.054(3) -0.018(2) 0.018(2) -0.016(2)
O3 0.078(4) 0.039(2) 0.045(2) 0.009(2) -0.016(2) -0.006(2)
O4 0.041(2) 0.075(3) 0.0279(19) -0.006(2) -0.0049(17) 0.015(2)
C22 0.059(4) 0.045(3) 0.027(3) -0.001(2) 0.005(2) -0.001(3)
F1 0.069(3) 0.109(4) 0.051(3) -0.038(3) -0.017(2) 0.000(3)
F3 0.075(3) 0.147(5) 0.031(2) -0.007(3) 0.013(2) -0.030(4)
S2 0.0340(7) 0.0342(6) 0.0293(6) -0.0012(5) -0.0024(5) -0.0048(5)
O5 0.042(2) 0.039(2) 0.042(2) -0.0011(18) 0.0084(18) 0.0006(18)
O6 0.051(3) 0.046(2) 0.038(2) 0.0019(19) -0.0020(19) -0.020(2)
O7 0.040(2) 0.071(3) 0.050(3) 0.007(2) -0.008(2) 0.007(2)
C23 0.049(4) 0.047(4) 0.044(3) -0.012(3) 0.010(3) -0.012(3)
F4 0.067(3) 0.089(4) 0.074(3) -0.036(3) 0.031(3) -0.016(3)
F5 0.072(3) 0.084(3) 0.049(2) -0.013(2) -0.020(2) -0.017(3)
F6 0.094(4) 0.038(2) 0.077(3) -0.015(2) 0.020(3) -0.016(2)

loop_
_atom_type_symbol
_atom_type_description
_atom_type_scat_dispersion_real
_atom_type_scat_dispersion_imag
_atom_type_scat_source
C C 0.0033 0.0016 'International Tables Vol C Tables 4.2.6.8 and 6.1.1.4'
H H 0.0000 0.0000 'International Tables Vol C Tables 4.2.6.8 and 6.1.1.4'
O O 0.0106 0.0060 'International Tables Vol C Tables 4.2.6.8 and 6.1.1.4'
F F 0.0171 0.0103 'International Tables Vol C Tables 4.2.6.8 and 6.1.1.4'
S S 0.1246 0.1234 'International Tables Vol C Tables 4.2.6.8 and 6.1.1.4'
I I -0.4742 1.8119 'International Tables Vol C Tables 4.2.6.8 and 6.1.1.4'

loop_
_geom_angle_atom_site_label_1
_geom_angle_atom_site_label_2
_geom_angle_atom_site_label_3
_geom_angle
C9 I1 C10 95.2(2)
C9 I2 C16 97.1(2)
C1 O1 C8 111.2(4)
O1 C1 C9 117.8(4)
O1 C1 C2 109.9(4)
C9 C1 C2 132.3(5)
C3 C2 C7 120.3(5)
C3 C2 C1 133.4(5)
C7 C2 C1 106.3(5)
C2 C3 C4 118.8(5)
C2 C3 H3 120.6
C4 C3 H3 120.6
C3 C4 C5 120.3(5)
C3 C4 H4 119.9
C5 C4 H4 119.9
C6 C5 C4 121.3(5)
C6 C5 H5 119.4
C4 C5 H5 119.4
C5 C6 C7 118.3(6)
C5 C6 H6 120.8
C7 C6 H6 120.8
C6 C7 C2 120.9(5)
C6 C7 C8 129.5(6)
C2 C7 C8 109.5(5)
O1 C8 C7 102.8(4)
O1 C8 H8A 111.2
C7 C8 H8A 111.2
O1 C8 H8B 111.2
C7 C8 H8B 111.2
H8A C8 H8B 109.1
C1 C9 I2 125.5(4)
C1 C9 I1 116.4(4)
I2 C9 I1 116.0(2)
C11 C10 C15 122.8(6)
C11 C10 I1 118.1(4)
C15 C10 I1 119.1(4)
C10 C11 C12 118.8(7)
C10 C11 H11 120.6
C12 C11 H11 120.6
C13 C12 C11 119.8(7)
C13 C12 H12 120.1
C11 C12 H12 120.1
C12 C13 C14 120.8(7)
C12 C13 H13 119.6
C14 C13 H13 119.6
C13 C14 C15 119.6(7)
C13 C14 H14 120.2
C15 C14 H14 120.2
C10 C15 C14 118.2(7)
C10 C15 H15 120.9
C14 C15 H15 120.9
C17 C16 C21 123.6(6)
C17 C16 I2 117.3(4)
C21 C16 I2 119.0(4)
C16 C17 C18 117.2(6)
C16 C17 H17 121.4
C18 C17 H17 121.4
C17 C18 C19 120.9(7)
C17 C18 H18 119.6
C19 C18 H18 119.6
C20 C19 C18 120.2(7)
C20 C19 H19 119.9
C18 C19 H19 119.9
C19 C20 C21 121.5(6)
C19 C20 H20 119.2
C21 C20 H20 119.2
C16 C21 C20 116.5(6)
C16 C21 H21 121.7
C20 C21 H21 121.7
O2 S1 O4 114.5(3)
O2 S1 O3 114.6(4)
O4 S1 O3 114.6(3)
O2 S1 C22 104.4(3)
O4 S1 C22 104.3(3)
O3 S1 C22 102.4(3)
F3 C22 F1 105.7(6)
F3 C22 F2 113.4(8)
F1 C22 F2 102.9(8)
F3 C22 F2' 94.2(8)
F1 C22 F2' 123.1(8)
F3 C22 F2" 133.2(12)
F1 C22 F2" 81.0(12)
F3 C22 S1 110.7(5)
F1 C22 S1 111.5(5)
F2 C22 S1 112.2(5)
F2' C22 S1 109.8(6)
F2" C22 S1 109.1(10)
C22 F1 F2" 51.8(9)
C22 F2" F1 47.2(8)
O7 S2 O6 114.4(3)
O7 S2 O5 114.8(3)
O6 S2 O5 114.4(3)
O7 S2 C23 105.0(4)
O6 S2 C23 102.7(3)
O5 S2 C23 103.5(3)
F5 C23 F6 108.9(6)
F5 C23 F4 108.2(6)
F6 C23 F4 107.4(6)
F5 C23 S2 110.7(5)
F6 C23 S2 110.2(5)
F4 C23 S2 111.3(5)

loop_
_geom_bond_atom_site_label_1
_geom_bond_atom_site_label_2
_geom_bond_distance
I1 C9 2.080(5)
I1 C10 2.106(5)
I2 C9 2.053(5)
I2 C16 2.117(6)
O1 C1 1.346(6)
O1 C8 1.454(7)
C1 C9 1.378(7)
C1 C2 1.460(7)
C2 C3 1.386(7)
C2 C7 1.397(8)
C3 C4 1.386(8)
C3 H3 0.9500
C4 C5 1.391(9)
C4 H4 0.9500
C5 C6 1.380(9)
C5 H5 0.9500
C6 C7 1.383(8)
C6 H6 0.9500
C7 C8 1.507(8)
C8 H8A 0.9900
C8 H8B 0.9900
C10 C11 1.370(9)
C10 C15 1.380(9)
C11 C12 1.393(10)
C11 H11 0.9500
C12 C13 1.375(12)
C12 H12 0.9500
C13 C14 1.393(11)
C13 H13 0.9500
C14 C15 1.395(10)
C14 H14 0.9500
C15 H15 0.9500
C16 C17 1.382(9)
C16 C21 1.382(8)
C17 C18 1.384(10)
C17 H17 0.9500
C18 C19 1.389(11)
C18 H18 0.9500
C19 C20 1.348(11)
C19 H19 0.9500
C20 C21 1.406(9)
C20 H20 0.9500
C21 H21 0.9500
S1 O2 1.426(5)
S1 O4 1.434(4)
S1 O3 1.442(5)
S1 C22 1.826(6)
C22 F3 1.318(8)
C22 F1 1.319(8)
C22 F2 1.335(11)
C22 F2' 1.336(13)
C22 F2" 1.41(2)
F1 F2" 1.78(2)
S2 O7 1.432(5)
S2 O6 1.446(5)
S2 O5 1.450(5)
S2 C23 1.826(7)
C23 F5 1.314(9)
C23 F6 1.328(8)
C23 F4 1.328(8)

loop_
_geom_torsion_atom_site_label_1
_geom_torsion_atom_site_label_2
_geom_torsion_atom_site_label_3
_geom_torsion_atom_site_label_4
_geom_torsion
C8 O1 C1 C9 173.5(5)
C8 O1 C1 C2 -5.5(6)
O1 C1 C2 C3 -175.1(6)
C9 C1 C2 C3 6.1(10)
O1 C1 C2 C7 4.1(6)
C9 C1 C2 C7 -174.7(6)
C7 C2 C3 C4 0.6(8)
C1 C2 C3 C4 179.8(5)
C2 C3 C4 C5 0.8(9)
C3 C4 C5 C6 -2.1(10)
C4 C5 C6 C7 1.9(10)
C5 C6 C7 C2 -0.4(10)
C5 C6 C7 C8 -179.1(6)
C3 C2 C7 C6 -0.8(9)
C1 C2 C7 C6 179.8(6)
C3 C2 C7 C8 178.1(5)
C1 C2 C7 C8 -1.2(6)
C1 O1 C8 C7 4.4(6)
C6 C7 C8 O1 177.1(6)
C2 C7 C8 O1 -1.8(7)
O1 C1 C9 I2 -170.9(4)
C2 C1 C9 I2 7.9(8)
O1 C1 C9 I1 -8.2(6)
C2 C1 C9 I1 170.6(4)
C15 C10 C11 C12 -0.3(12)
I1 C10 C11 C12 176.1(7)
C10 C11 C12 C13 2.1(14)
C11 C12 C13 C14 -3.6(15)
C12 C13 C14 C15 3.3(15)
C11 C10 C15 C14 0.0(12)
I1 C10 C15 C14 -176.3(6)
C13 C14 C15 C10 -1.5(13)
C21 C16 C17 C18 1.2(12)
I2 C16 C17 C18 176.8(7)
C16 C17 C18 C19 -1.4(15)
C17 C18 C19 C20 1.5(16)
C18 C19 C20 C21 -1.4(14)
C17 C16 C21 C20 -1.1(10)
I2 C16 C21 C20 -176.7(5)
C19 C20 C21 C16 1.2(11)
O2 S1 C22 F3 179.1(5)
O4 S1 C22 F3 58.6(6)
O3 S1 C22 F3 -61.1(6)
O2 S1 C22 F1 -63.5(6)
O4 S1 C22 F1 176.1(5)
O3 S1 C22 F1 56.3(6)
O2 S1 C22 F2 51.4(8)
O4 S1 C22 F2 -69.1(8)
O3 S1 C22 F2 171.2(8)
O2 S1 C22 F2' 76.5(8)
O4 S1 C22 F2' -44.0(8)
O3 S1 C22 F2' -163.7(7)
O2 S1 C22 F2" 24.2(13)
O4 S1 C22 F2" -96.3(13)
O3 S1 C22 F2" 144.0(13)
F3 C22 F1 F2" -132.5(12)
F2 C22 F1 F2" -13.3(11)
F2' C22 F1 F2" -26.6(11)
S1 C22 F1 F2" 107.1(11)
F3 C22 F2" F1 103.2(13)
F2 C22 F2" F1 149(3)
F2' C22 F2" F1 150.2(11)
S1 C22 F2" F1 -109.8(7)
O7 S2 C23 F5 179.6(5)
O6 S2 C23 F5 59.7(5)
O5 S2 C23 F5 -59.6(5)
O7 S2 C23 F6 -59.8(6)
O6 S2 C23 F6 -179.8(5)
O5 S2 C23 F6 60.9(6)
O7 S2 C23 F4 59.2(6)
O6 S2 C23 F4 -60.7(6)
O5 S2 C23 F4 180.0(6)
